data_7029622
loop_
_publ_author_name
'Farrell, Joshua R.'
'Niconchuk, Jonathan A.'
'Renehan, Peter R.'
'Higham, Christine S.'
'Yoon, Eric'
'Andrews, Mark V.'
'Shaw, Janet L.'
'Cetin, Anil'
'Engle, James'
'Ziegler, Christopher J.'

_publ_section_title
;
 New diamino-diheterophenol ligands coordinate iron(iii) to make
 structural and functional models of protocatechuate 3,4-dioxygenase.
;
_journal_issue 18
_journal_name_full 'Dalton transactions (Cambridge, England : 2003)'
_journal_page_first 6610
_journal_page_last 6613
_journal_paper_doi 10.1039/c3dt53431f
_journal_volume 43
_journal_year 2014
_chemical_formula_sum 'C28 H42 Cl Fe N2 O2'
_chemical_formula_weight 529.94
_chemical_name_systematic
; 
 ? 
;
_space_group_IT_number 14
_symmetry_cell_setting monoclinic
_symmetry_space_group_name_Hall '-P 2ybc'
_symmetry_space_group_name_H-M 'P 1 21/c 1'
_atom_sites_solution_hydrogens geom
_atom_sites_solution_primary direct
_atom_sites_solution_secondary difmap
_audit_creation_method SHELXL-97
_cell_angle_alpha 90.00
_cell_angle_beta 96.999(6)
_cell_angle_gamma 90.00
_cell_formula_units_Z 4
_cell_length_a 11.477(4)
_cell_length_b 17.017(6)
_cell_length_c 14.198(5)
_cell_measurement_reflns_used 4489
_cell_measurement_temperature 100(2)
_cell_measurement_theta_max 26.38
_cell_measurement_theta_min 2.39
_cell_volume 2752.3(17)
_computing_cell_refinement 'Bruker SMART'
_computing_data_collection 'Bruker SMART'
_computing_data_reduction 'Bruker SAINT'
_computing_molecular_graphics 'Bruker SHELXTL'
_computing_publication_material 'Bruker SHELXTL'
_computing_structure_refinement 'SHELXL-97 (Sheldrick, 1997)'
_computing_structure_solution 'SHELXS-97 (Sheldrick, 1990)'
_diffrn_ambient_temperature 100(2)
_diffrn_measured_fraction_theta_full 0.996
_diffrn_measured_fraction_theta_max 0.996
_diffrn_measurement_device_type 'CCD area detector'
_diffrn_measurement_method 'phi and omega scans'
_diffrn_radiation_monochromator graphite
_diffrn_radiation_source 'fine-focus sealed tube'
_diffrn_radiation_type MoK\a
_diffrn_radiation_wavelength 0.71073
_diffrn_reflns_av_R_equivalents 0.0482
_diffrn_reflns_av_sigmaI/netI 0.0454
_diffrn_reflns_limit_h_max 14
_diffrn_reflns_limit_h_min -14
_diffrn_reflns_limit_k_max 21
_diffrn_reflns_limit_k_min -20
_diffrn_reflns_limit_l_max 18
_diffrn_reflns_limit_l_min -18
_diffrn_reflns_number 22950
_diffrn_reflns_theta_full 27.00
_diffrn_reflns_theta_max 27.00
_diffrn_reflns_theta_min 1.79
_exptl_absorpt_coefficient_mu 0.672
_exptl_absorpt_correction_T_max 0.8887
_exptl_absorpt_correction_T_min 0.8448
_exptl_absorpt_correction_type multi-scan
_exptl_crystal_colour red
_exptl_crystal_density_diffrn 1.279
_exptl_crystal_density_meas ?
_exptl_crystal_density_method 'not measured'
_exptl_crystal_description block
_exptl_crystal_F_000 1132
_exptl_crystal_size_max 0.26
_exptl_crystal_size_mid 0.19
_exptl_crystal_size_min 0.18
_refine_diff_density_max 0.465
_refine_diff_density_min -0.294
_refine_diff_density_rms 0.065
_refine_ls_extinction_method none
_refine_ls_goodness_of_fit_ref 1.004
_refine_ls_hydrogen_treatment constr
_refine_ls_matrix_type full
_refine_ls_number_parameters 317
_refine_ls_number_reflns 5984
_refine_ls_number_restraints 0
_refine_ls_restrained_S_all 1.004
_refine_ls_R_factor_all 0.0494
_refine_ls_R_factor_gt 0.0379
_refine_ls_shift/su_max 0.001
_refine_ls_shift/su_mean 0.000
_refine_ls_structure_factor_coef Fsqd
_refine_ls_weighting_details 'calc w=1/[\s^2^(Fo^2^)+(0.0495P)^2^+0.7202P] where P=(Fo^2^+2Fc^2^)/3'
_refine_ls_weighting_scheme calc
_refine_ls_wR_factor_gt 0.0933
_refine_ls_wR_factor_ref 0.0980
_reflns_number_gt 4907
_reflns_number_total 5984
_reflns_threshold_expression >2sigma(I)
_cod_data_source_file c3dt53431f2.cif
_cod_data_source_block p21c
_cod_depositor_comments
;
The following automatic conversions were performed:

'_symmetry_cell_setting' value 'Monoclinic' changed to 'monoclinic'
according to
/usr/data/users/saulius/crontab/automatic-downloads/rss-feeds/RSC/lib/dictionaries/cif_core.dic
dictionary named 'cif_core.dic' version 2.4.2 from 2011-04-26.

Automatic conversion script
Id: cif_fix_values 2281 2013-09-26 08:29:07Z andrius 

The following automatic conversions were performed:

'_exptl_crystal_density_meas' value 'not measure' was changed to '?'
- the value is perceived as not measured.

Automatic conversion script
Id: cif_fix_values 3008 2015-01-20 13:52:24Z robertas 
;
_cod_original_cell_volume 2752.2(17)
_cod_original_sg_symbol_H-M P2(1)/c
_cod_database_code 7029622

loop_
_symmetry_equiv_pos_as_xyz
'x, y, z'
'-x, y+1/2, -z+1/2'
'-x, -y, -z'
'x, -y-1/2, z-1/2'

loop_
_atom_site_label
_atom_site_type_symbol
_atom_site_fract_x
_atom_site_fract_y
_atom_site_fract_z
_atom_site_U_iso_or_equiv
_atom_site_adp_type
_atom_site_occupancy
_atom_site_symmetry_multiplicity
_atom_site_calc_flag
_atom_site_refinement_flags
C1 C 0.74195(17) 0.24191(11) 0.18112(12) 0.0176(4) Uani 1 1 d .
C2 C 0.85975(17) 0.22441(11) 0.17255(14) 0.0224(4) Uani 1 1 d .
C3 C 0.94233(17) 0.28456(11) 0.18612(14) 0.0222(4) Uani 1 1 d .
H3 H 1.0222 0.2729 0.1806 0.027 Uiso 1 1 calc R
C4 C 0.91227(17) 0.36119(11) 0.20741(13) 0.0195(4) Uani 1 1 d .
C5 C 0.79493(16) 0.37725(11) 0.21487(12) 0.0182(4) Uani 1 1 d .
H5 H 0.7724 0.4293 0.2289 0.022 Uiso 1 1 calc R
C6 C 0.70975(16) 0.31868(10) 0.20225(12) 0.0161(4) Uani 1 1 d .
C7 C 0.8927(2) 0.14201(12) 0.14847(18) 0.0358(6) Uani 1 1 d .
H7A H 0.8575 0.1293 0.0839 0.054 Uiso 1 1 calc R
H7B H 0.8637 0.1052 0.1934 0.054 Uiso 1 1 calc R
H7C H 0.9783 0.1378 0.1525 0.054 Uiso 1 1 calc R
C8 C 1.00404(17) 0.42481(12) 0.22172(14) 0.0252(4) Uani 1 1 d .
H8A H 0.9975 0.4590 0.1658 0.038 Uiso 1 1 calc R
H8B H 1.0823 0.4009 0.2309 0.038 Uiso 1 1 calc R
H8C H 0.9921 0.4560 0.2778 0.038 Uiso 1 1 calc R
C9 C 0.58246(16) 0.33536(10) 0.20758(13) 0.0166(4) Uani 1 1 d .
H9A H 0.5737 0.3912 0.2251 0.020 Uiso 1 1 calc R
H9B H 0.5381 0.3274 0.1440 0.020 Uiso 1 1 calc R
C10 C 0.33592(16) 0.19771(10) 0.14731(12) 0.0157(4) Uani 1 1 d .
C11 C 0.26853(16) 0.17248(10) 0.06269(13) 0.0163(4) Uani 1 1 d .
C12 C 0.21199(16) 0.23126(11) 0.00517(13) 0.0178(4) Uani 1 1 d .
H12 H 0.1669 0.2156 -0.0523 0.021 Uiso 1 1 calc R
C13 C 0.21746(16) 0.31138(11) 0.02664(13) 0.0168(4) Uani 1 1 d .
C14 C 0.28037(16) 0.33315(10) 0.11276(13) 0.0166(4) Uani 1 1 d .
H14 H 0.2841 0.3870 0.1305 0.020 Uiso 1 1 calc R
C15 C 0.33803(15) 0.27726(11) 0.17336(12) 0.0159(4) Uani 1 1 d .
C16 C 0.25909(16) 0.08540(10) 0.03463(13) 0.0177(4) Uani 1 1 d .
C17 C 0.37883(18) 0.05353(12) 0.01647(14) 0.0250(4) Uani 1 1 d .
H17A H 0.4076 0.0834 -0.0350 0.038 Uiso 1 1 calc R
H17B H 0.3713 -0.0020 -0.0015 0.038 Uiso 1 1 calc R
H17C H 0.4344 0.0587 0.0743 0.038 Uiso 1 1 calc R
C18 C 0.21351(18) 0.03703(11) 0.11416(14) 0.0243(4) Uani 1 1 d .
H18A H 0.2076 -0.0184 0.0954 0.036 Uiso 1 1 calc R
H18B H 0.1359 0.0564 0.1252 0.036 Uiso 1 1 calc R
H18C H 0.2680 0.0422 0.1726 0.036 Uiso 1 1 calc R
C19 C 0.1740(2) 0.07294(12) -0.05604(15) 0.0286(5) Uani 1 1 d .
H19A H 0.2029 0.1010 -0.1088 0.043 Uiso 1 1 calc R
H19B H 0.0963 0.0931 -0.0465 0.043 Uiso 1 1 calc R
H19C H 0.1683 0.0167 -0.0708 0.043 Uiso 1 1 calc R
C20 C 0.15331(16) 0.37059(11) -0.04292(13) 0.0179(4) Uani 1 1 d .
C21 C 0.19044(18) 0.35991(12) -0.14292(14) 0.0240(4) Uani 1 1 d .
H21A H 0.1481 0.3977 -0.1866 0.036 Uiso 1 1 calc R
H21B H 0.1717 0.3064 -0.1653 0.036 Uiso 1 1 calc R
H21C H 0.2751 0.3689 -0.1405 0.036 Uiso 1 1 calc R
C22 C 0.02044(17) 0.35736(12) -0.04902(15) 0.0235(4) Uani 1 1 d .
H22A H -0.0049 0.3648 0.0138 0.035 Uiso 1 1 calc R
H22B H 0.0016 0.3038 -0.0711 0.035 Uiso 1 1 calc R
H22C H -0.0203 0.3951 -0.0937 0.035 Uiso 1 1 calc R
C23 C 0.18080(18) 0.45539(11) -0.01149(14) 0.0236(4) Uani 1 1 d .
H23A H 0.1419 0.4917 -0.0589 0.035 Uiso 1 1 calc R
H23B H 0.2658 0.4639 -0.0054 0.035 Uiso 1 1 calc R
H23C H 0.1523 0.4648 0.0498 0.035 Uiso 1 1 calc R
C24 C 0.40110(16) 0.30058(11) 0.26843(13) 0.0169(4) Uani 1 1 d .
H24A H 0.3884 0.3573 0.2786 0.020 Uiso 1 1 calc R
H24B H 0.3668 0.2714 0.3187 0.020 Uiso 1 1 calc R
C25 C 0.58442(17) 0.30351(11) 0.37536(12) 0.0182(4) Uani 1 1 d .
H25A H 0.5515 0.3534 0.3966 0.022 Uiso 1 1 calc R
H25B H 0.6702 0.3103 0.3762 0.022 Uiso 1 1 calc R
C26 C 0.56017(17) 0.23790(11) 0.44187(12) 0.0182(4) Uani 1 1 d .
H26A H 0.6030 0.2479 0.5056 0.022 Uiso 1 1 calc R
H26B H 0.4752 0.2360 0.4479 0.022 Uiso 1 1 calc R
C27 C 0.54644(18) 0.09641(11) 0.45674(14) 0.0233(4) Uani 1 1 d .
H27A H 0.5788 0.0979 0.5238 0.035 Uiso 1 1 calc R
H27B H 0.5652 0.0458 0.4293 0.035 Uiso 1 1 calc R
H27C H 0.4610 0.1029 0.4511 0.035 Uiso 1 1 calc R
C28 C 0.72848(17) 0.15452(11) 0.42254(14) 0.0221(4) Uani 1 1 d .
H28A H 0.7542 0.1602 0.4906 0.033 Uiso 1 1 calc R
H28B H 0.7641 0.1960 0.3876 0.033 Uiso 1 1 calc R
H28C H 0.7528 0.1030 0.4009 0.033 Uiso 1 1 calc R
Cl1 Cl 0.60448(4) 0.02296(3) 0.25282(3) 0.02454(13) Uani 1 1 d .
Fe1 Fe 0.55644(2) 0.154221(15) 0.251314(18) 0.01517(9) Uani 1 1 d .
N1 N 0.53045(13) 0.28478(9) 0.27755(10) 0.0147(3) Uani 1 1 d .
N2 N 0.59833(13) 0.16105(9) 0.40502(11) 0.0165(3) Uani 1 1 d .
O1 O 0.65970(12) 0.18513(7) 0.16682(9) 0.0206(3) Uani 1 1 d .
O2 O 0.39846(11) 0.14626(7) 0.20606(9) 0.0168(3) Uani 1 1 d .

loop_
_atom_site_aniso_label
_atom_site_aniso_U_11
_atom_site_aniso_U_22
_atom_site_aniso_U_33
_atom_site_aniso_U_23
_atom_site_aniso_U_13
_atom_site_aniso_U_12
C1 0.0221(10) 0.0177(9) 0.0134(9) 0.0000(7) 0.0039(7) -0.0009(8)
C2 0.0245(10) 0.0199(10) 0.0234(10) 0.0004(8) 0.0059(8) 0.0046(8)
C3 0.0184(10) 0.0267(11) 0.0221(10) 0.0058(8) 0.0051(8) 0.0060(8)
C4 0.0212(10) 0.0240(10) 0.0131(9) 0.0032(7) 0.0009(7) -0.0015(8)
C5 0.0240(10) 0.0168(9) 0.0140(9) 0.0002(7) 0.0025(7) 0.0012(8)
C6 0.0195(10) 0.0167(9) 0.0124(9) 0.0011(7) 0.0024(7) 0.0018(7)
C7 0.0316(13) 0.0242(12) 0.0548(15) -0.0031(10) 0.0177(11) 0.0076(9)
C8 0.0213(10) 0.0310(11) 0.0228(11) 0.0012(8) 0.0009(8) -0.0027(9)
C9 0.0181(9) 0.0145(9) 0.0176(9) 0.0014(7) 0.0041(7) 0.0006(7)
C10 0.0167(9) 0.0160(9) 0.0148(9) 0.0016(7) 0.0033(7) 0.0019(7)
C11 0.0159(9) 0.0163(9) 0.0171(9) -0.0009(7) 0.0033(7) -0.0011(7)
C12 0.0170(9) 0.0206(10) 0.0154(9) -0.0002(7) -0.0003(7) -0.0005(7)
C13 0.0143(9) 0.0188(9) 0.0178(9) 0.0013(7) 0.0039(7) 0.0016(7)
C14 0.0157(9) 0.0146(9) 0.0201(10) -0.0017(7) 0.0042(7) 0.0003(7)
C15 0.0149(9) 0.0172(9) 0.0159(9) 0.0004(7) 0.0026(7) 0.0001(7)
C16 0.0218(10) 0.0142(9) 0.0167(9) -0.0012(7) 0.0005(7) -0.0004(7)
C17 0.0293(11) 0.0219(10) 0.0249(11) -0.0043(8) 0.0074(9) 0.0016(9)
C18 0.0290(11) 0.0181(10) 0.0267(11) -0.0019(8) 0.0069(9) -0.0031(8)
C19 0.0375(12) 0.0191(10) 0.0262(11) -0.0051(8) -0.0088(9) -0.0011(9)
C20 0.0164(9) 0.0182(9) 0.0187(9) 0.0021(7) 0.0012(7) 0.0016(7)
C21 0.0263(11) 0.0257(11) 0.0204(10) 0.0048(8) 0.0038(8) 0.0050(9)
C22 0.0176(10) 0.0257(11) 0.0264(11) 0.0041(8) 0.0000(8) 0.0029(8)
C23 0.0256(11) 0.0185(10) 0.0252(11) 0.0041(8) -0.0026(8) 0.0028(8)
C24 0.0175(9) 0.0159(9) 0.0174(9) -0.0011(7) 0.0020(7) 0.0017(7)
C25 0.0188(9) 0.0213(10) 0.0140(9) -0.0032(7) -0.0001(7) 0.0001(8)
C26 0.0205(9) 0.0222(10) 0.0113(9) -0.0007(7) -0.0003(7) 0.0034(8)
C27 0.0253(11) 0.0240(10) 0.0215(10) 0.0062(8) 0.0061(8) 0.0009(8)
C28 0.0182(10) 0.0249(10) 0.0224(10) -0.0005(8) -0.0007(8) 0.0037(8)
Cl1 0.0332(3) 0.0153(2) 0.0245(3) 0.00049(18) 0.0009(2) 0.00555(19)
Fe1 0.01746(15) 0.01380(15) 0.01399(15) 0.00019(10) 0.00079(10) 0.00144(10)
N1 0.0165(8) 0.0147(8) 0.0124(7) -0.0003(6) 0.0006(6) 0.0005(6)
N2 0.0153(8) 0.0177(8) 0.0163(8) 0.0014(6) 0.0009(6) 0.0020(6)
O1 0.0247(7) 0.0172(7) 0.0212(7) -0.0033(5) 0.0079(6) -0.0021(6)
O2 0.0183(7) 0.0144(6) 0.0170(7) 0.0015(5) -0.0007(5) 0.0017(5)

loop_
_atom_type_symbol
_atom_type_description
_atom_type_scat_dispersion_real
_atom_type_scat_dispersion_imag
_atom_type_scat_source
C C 0.0033 0.0016 'International Tables Vol C Tables 4.2.6.8 and 6.1.1.4'
H H 0.0000 0.0000 'International Tables Vol C Tables 4.2.6.8 and 6.1.1.4'
N N 0.0061 0.0033 'International Tables Vol C Tables 4.2.6.8 and 6.1.1.4'
O O 0.0106 0.0060 'International Tables Vol C Tables 4.2.6.8 and 6.1.1.4'
Cl Cl 0.1484 0.1585 'International Tables Vol C Tables 4.2.6.8 and 6.1.1.4'
Fe Fe 0.3463 0.8444 'International Tables Vol C Tables 4.2.6.8 and 6.1.1.4'

loop_
_geom_angle_atom_site_label_1
_geom_angle_atom_site_label_2
_geom_angle_atom_site_label_3
_geom_angle
O1 C1 C6 120.16(17)
O1 C1 C2 119.92(17)
C6 C1 C2 119.91(17)
C3 C2 C1 118.58(17)
C3 C2 C7 122.13(18)
C1 C2 C7 119.28(18)
C2 C3 C4 122.44(18)
C5 C4 C3 117.94(18)
C5 C4 C8 121.07(18)
C3 C4 C8 120.99(18)
C4 C5 C6 121.39(18)
C5 C6 C1 119.73(17)
C5 C6 C9 122.09(16)
C1 C6 C9 118.16(16)
N1 C9 C6 113.30(14)
O2 C10 C15 118.10(16)
O2 C10 C11 121.42(16)
C15 C10 C11 120.47(16)
C12 C11 C10 116.45(16)
C12 C11 C16 121.70(16)
C10 C11 C16 121.85(16)
C11 C12 C13 124.39(17)
C14 C13 C12 117.14(16)
C14 C13 C20 123.17(16)
C12 C13 C20 119.68(16)
C13 C14 C15 121.11(17)
C14 C15 C10 120.26(17)
C14 C15 C24 120.91(16)
C10 C15 C24 118.81(16)
C17 C16 C19 107.66(16)
C17 C16 C11 110.48(15)
C19 C16 C11 111.66(15)
C17 C16 C18 109.09(15)
C19 C16 C18 107.65(16)
C11 C16 C18 110.21(15)
C23 C20 C13 111.43(15)
C23 C20 C22 108.83(16)
C13 C20 C22 109.62(15)
C23 C20 C21 108.00(16)
C13 C20 C21 110.52(15)
C22 C20 C21 108.37(16)
N1 C24 C15 113.15(15)
N1 C25 C26 109.79(15)
N2 C26 C25 110.12(15)
O2 Fe1 O1 118.02(6)
O2 Fe1 N2 115.99(6)
O1 Fe1 N2 123.36(6)
O2 Fe1 N1 89.19(5)
O1 Fe1 N1 86.34(6)
N2 Fe1 N1 78.56(5)
O2 Fe1 Cl1 98.95(4)
O1 Fe1 Cl1 96.30(4)
N2 Fe1 Cl1 91.09(4)
N1 Fe1 Cl1 168.94(4)
C25 N1 C9 110.10(14)
C25 N1 C24 109.77(14)
C9 N1 C24 108.13(13)
C25 N1 Fe1 108.32(10)
C9 N1 Fe1 112.49(11)
C24 N1 Fe1 108.00(10)
C27 N2 C28 108.45(14)
C27 N2 C26 108.81(14)
C28 N2 C26 109.75(14)
C27 N2 Fe1 113.72(12)
C28 N2 Fe1 104.94(11)
C26 N2 Fe1 111.04(11)
C1 O1 Fe1 126.45(11)
C10 O2 Fe1 126.11(11)

loop_
_geom_bond_atom_site_label_1
_geom_bond_atom_site_label_2
_geom_bond_distance
C1 O1 1.349(2)
C1 C6 1.400(3)
C1 C2 1.404(3)
C2 C3 1.392(3)
C2 C7 1.502(3)
C3 C4 1.391(3)
C4 C5 1.391(3)
C4 C8 1.507(3)
C5 C6 1.392(3)
C6 C9 1.499(3)
C9 N1 1.493(2)
C10 O2 1.353(2)
C10 C15 1.403(3)
C10 C11 1.414(3)
C11 C12 1.400(3)
C11 C16 1.535(2)
C12 C13 1.397(3)
C13 C14 1.392(3)
C13 C20 1.535(3)
C14 C15 1.394(3)
C15 C24 1.505(2)
C16 C17 1.528(3)
C16 C19 1.533(3)
C16 C18 1.539(3)
C20 C23 1.532(3)
C20 C22 1.533(3)
C20 C21 1.542(3)
C24 N1 1.499(2)
C25 N1 1.485(2)
C25 C26 1.510(3)
C26 N2 1.494(2)
C27 N2 1.487(2)
C28 N2 1.488(2)
Cl1 Fe1 2.3001(9)
Fe1 O2 1.8533(14)
Fe1 O1 1.8619(14)
Fe1 N2 2.1799(17)
Fe1 N1 2.2782(16)
